data_7211600
loop_
_publ_author_name
'Chen, Shuang'
'Xi, Hanmi'
'Henry, Rodger F.'
'Marsden, Ian'
'Zhang, Geoff G. Z.'

_publ_section_title
;
 Chiral co-crystal solid solution: structures, melting point phase
 diagram, and chiral enrichment of (ibuprofen)2(4,4-dipyridyl)
;
_journal_issue 5
_journal_name_full CrystEngComm
_journal_page_first 1485
_journal_paper_doi 10.1039/b910662f
_journal_volume 12
_journal_year 2010
_chemical_absolute_configuration syn
_chemical_formula_moiety '2(C13 H18 O2), C10 H8 N2'
_chemical_formula_sum 'C36 H44 N2 O4'
_chemical_formula_weight 568.73
_chemical_name_systematic
;
?
;
_space_group_IT_number 4
_symmetry_cell_setting monoclinic
_symmetry_space_group_name_Hall 'P 2yb'
_symmetry_space_group_name_H-M 'P 1 21 1'
_atom_sites_solution_hydrogens geom
_atom_sites_solution_primary direct
_atom_sites_solution_secondary difmap
_audit_creation_method SHELXL-97
_cell_angle_alpha 90.00
_cell_angle_beta 103.6840(10)
_cell_angle_gamma 90.00
_cell_formula_units_Z 4
_cell_length_a 5.7654(4)
_cell_length_b 48.700(3)
_cell_length_c 11.5146(7)
_cell_measurement_reflns_used 9602
_cell_measurement_temperature 100(2)
_cell_measurement_theta_max 28.111
_cell_measurement_theta_min 2.4725
_cell_volume 3141.2(3)
_computing_cell_refinement 'Apex2 v2.1-4 (Bruker, 2007)'
_computing_data_collection 'Apex2 v2.1-4 (Bruker, 2007)'
_computing_data_reduction 'Apex2 v2.1-4 (Bruker, 2007)'
_computing_molecular_graphics 'ORTEP-3 for Windows v2.01'
_computing_publication_material 'SHELXTL 6.3.1'
_computing_structure_refinement 'SHELXTL 6.3.1'
_computing_structure_solution 'SHELXTL 6.3.1'
_diffrn_ambient_temperature 100(2)
_diffrn_measured_fraction_theta_full 0.954
_diffrn_measured_fraction_theta_max 0.954
_diffrn_measurement_device_type 'APEXII CCD'
_diffrn_measurement_method omega
_diffrn_radiation_monochromator graphite
_diffrn_radiation_source 'fine-focus sealed tube'
_diffrn_radiation_type MoK\a
_diffrn_radiation_wavelength 0.71073
_diffrn_reflns_av_R_equivalents 0.0178
_diffrn_reflns_av_sigmaI/netI 0.0226
_diffrn_reflns_limit_h_max 7
_diffrn_reflns_limit_h_min -7
_diffrn_reflns_limit_k_max 62
_diffrn_reflns_limit_k_min -62
_diffrn_reflns_limit_l_max 15
_diffrn_reflns_limit_l_min -15
_diffrn_reflns_number 37480
_diffrn_reflns_theta_full 28.36
_diffrn_reflns_theta_max 28.36
_diffrn_reflns_theta_min 1.67
_diffrn_standards_number 0
_exptl_absorpt_coefficient_mu 0.078
_exptl_absorpt_correction_T_max 0.9961
_exptl_absorpt_correction_T_min 0.9696
_exptl_absorpt_correction_type multi-scan
_exptl_absorpt_process_details 'Apex2 v2.1-4 (Bruker, 2007)'
_exptl_crystal_colour colourless
_exptl_crystal_density_diffrn 1.203
_exptl_crystal_density_method 'not measured'
_exptl_crystal_description plate
_exptl_crystal_F_000 1224
_exptl_crystal_size_max 0.40
_exptl_crystal_size_mid 0.40
_exptl_crystal_size_min 0.05
_refine_diff_density_max 0.295
_refine_diff_density_min -0.206
_refine_diff_density_rms 0.052
_refine_ls_extinction_method none
_refine_ls_goodness_of_fit_ref 0.878
_refine_ls_hydrogen_treatment mixed
_refine_ls_matrix_type full
_refine_ls_number_parameters 815
_refine_ls_number_reflns 14433
_refine_ls_number_restraints 13
_refine_ls_restrained_S_all 0.886
_refine_ls_R_factor_all 0.0418
_refine_ls_R_factor_gt 0.0376
_refine_ls_shift/su_max 0.001
_refine_ls_shift/su_mean 0.000
_refine_ls_structure_factor_coef Fsqd
_refine_ls_weighting_details 'calc w=1/[\s^2^(Fo^2^)+(0.1000P)^2^+0.6327P] where P=(Fo^2^+2Fc^2^)/3'
_refine_ls_weighting_scheme calc
_refine_ls_wR_factor_gt 0.1083
_refine_ls_wR_factor_ref 0.1196
_reflns_number_gt 13524
_reflns_number_total 14433
_reflns_threshold_expression I>2sigma(I)
_cod_data_source_file b910662f.txt
_cod_data_source_block CAs-1
_cod_original_cell_volume 3141.3(3)
_cod_original_sg_symbol_H-M P21
_cod_database_code 7211600

loop_
_symmetry_equiv_pos_as_xyz
'x, y, z'
'-x, y+1/2, -z'

loop_
_atom_site_label
_atom_site_type_symbol
_atom_site_fract_x
_atom_site_fract_y
_atom_site_fract_z
_atom_site_U_iso_or_equiv
_atom_site_adp_type
_atom_site_occupancy
_atom_site_symmetry_multiplicity
_atom_site_calc_flag
_atom_site_refinement_flags
_atom_site_disorder_assembly
_atom_site_disorder_group
O1 O 0.2603(2) 0.32766(2) 0.77610(11) 0.0254(3) Uani 1 1 d . . .
O2 O 0.5740(2) 0.30407(3) 0.74702(11) 0.0238(2) Uani 1 1 d . . .
H2O H 0.578(4) 0.3173(5) 0.691(2) 0.037(6) Uiso 1 1 d . . .
C1 C 0.3883(3) 0.30773(3) 0.79422(13) 0.0160(3) Uani 1 1 d . . .
C2 C 0.3554(3) 0.28342(3) 0.87290(14) 0.0178(3) Uani 1 1 d . . .
H2 H 0.5133 0.2780 0.9202 0.021 Uiso 1 1 calc R . .
C3 C 0.2033(3) 0.29148(3) 0.95943(15) 0.0230(3) Uani 1 1 d . . .
H3A H 0.2747 0.3069 1.0064 0.034 Uiso 1 1 calc R . .
H3B H 0.1937 0.2763 1.0112 0.034 Uiso 1 1 calc R . .
H3C H 0.0458 0.2963 0.9151 0.034 Uiso 1 1 calc R . .
C4 C 0.2503(3) 0.25908(3) 0.79450(13) 0.0176(3) Uani 1 1 d . . .
C5 C 0.3895(3) 0.23634(3) 0.78396(15) 0.0227(3) Uani 1 1 d . . .
H5 H 0.5503 0.2363 0.8230 0.027 Uiso 1 1 calc R . .
C6 C 0.2935(3) 0.21368(3) 0.71642(16) 0.0249(3) Uani 1 1 d . . .
H6 H 0.3909 0.1988 0.7109 0.030 Uiso 1 1 calc R . .
C7 C 0.0531(3) 0.21294(3) 0.65679(15) 0.0235(3) Uani 1 1 d . . .
C8 C -0.0855(3) 0.23610(4) 0.66475(15) 0.0237(3) Uani 1 1 d . . .
H8 H -0.2453 0.2364 0.6238 0.028 Uiso 1 1 calc R . .
C9 C 0.0106(3) 0.25876(3) 0.73266(15) 0.0216(3) Uani 1 1 d . . .
H9 H -0.0857 0.2739 0.7370 0.026 Uiso 1 1 calc R . .
C10 C -0.0552(3) 0.18830(4) 0.58368(17) 0.0288(4) Uani 1 1 d . . .
H10A H -0.2134 0.1851 0.5965 0.035 Uiso 1 1 calc R . .
H10B H 0.0410 0.1723 0.6125 0.035 Uiso 1 1 calc R . .
C11 C -0.0749(4) 0.19122(4) 0.44949(17) 0.0342(4) Uani 1 1 d . . .
H11 H -0.1698 0.2076 0.4210 0.041 Uiso 1 1 calc R . .
C12 C 0.1675(4) 0.19451(4) 0.42271(19) 0.0423(5) Uani 1 1 d . . .
H12A H 0.2633 0.1786 0.4505 0.063 Uiso 1 1 calc R . .
H12B H 0.2442 0.2106 0.4625 0.063 Uiso 1 1 calc R . .
H12C H 0.1493 0.1964 0.3380 0.063 Uiso 1 1 calc R . .
C13 C -0.2044(5) 0.16617(6) 0.3838(2) 0.0518(6) Uani 1 1 d . . .
H13A H -0.1099 0.1500 0.4078 0.078 Uiso 1 1 calc R . .
H13B H -0.2280 0.1687 0.2991 0.078 Uiso 1 1 calc R . .
H13C H -0.3564 0.1641 0.4033 0.078 Uiso 1 1 calc R . .
O3 O 0.2667(2) 0.32530(2) 1.29027(11) 0.0245(3) Uani 1 1 d . . .
O4 O 0.5934(2) 0.30408(2) 1.26237(11) 0.0201(2) Uani 1 1 d . . .
H4O H 0.591(4) 0.3176(5) 1.216(2) 0.036(6) Uiso 1 1 d . . .
C14 C 0.3992(3) 0.30571(3) 1.30453(13) 0.0170(3) Uani 1 1 d . . .
C15 C 0.3595(3) 0.27918(3) 1.36826(14) 0.0193(3) Uani 1 1 d . . .
H15 H 0.5145 0.2728 1.4155 0.023 Uiso 1 1 calc R . .
C16 C 0.1953(3) 0.28375(4) 1.45299(16) 0.0273(4) Uani 1 1 d . . .
H16A H 0.2682 0.2965 1.5142 0.041 Uiso 1 1 calc R . .
H16B H 0.1692 0.2666 1.4890 0.041 Uiso 1 1 calc R . .
H16C H 0.0452 0.2910 1.4090 0.041 Uiso 1 1 calc R . .
C17 C 0.2663(3) 0.25805(3) 1.27086(14) 0.0185(3) Uani 1 1 d . . .
C18 C 0.4220(3) 0.23983(3) 1.23480(15) 0.0217(3) Uani 1 1 d . . .
H18 H 0.5829 0.2400 1.2736 0.026 Uiso 1 1 calc R . .
C19 C 0.3407(3) 0.22143(3) 1.14180(16) 0.0240(3) Uani 1 1 d . . .
H19 H 0.4485 0.2095 1.1193 0.029 Uiso 1 1 calc R . .
C20 C 0.1013(3) 0.22044(3) 1.08164(15) 0.0224(3) Uani 1 1 d . . .
C21 C -0.0545(3) 0.23860(3) 1.11824(15) 0.0216(3) Uani 1 1 d . . .
H21 H -0.2157 0.2383 1.0799 0.026 Uiso 1 1 calc R . .
C22 C 0.0255(3) 0.25720(3) 1.21072(15) 0.0202(3) Uani 1 1 d . . .
H22 H -0.0822 0.2692 1.2327 0.024 Uiso 1 1 calc R . .
C23 C 0.0102(4) 0.20046(4) 0.98081(16) 0.0295(4) Uani 1 1 d . . .
H23A H 0.1362 0.1970 0.9399 0.035 Uiso 1 1 calc R . .
H23B H -0.1217 0.2089 0.9239 0.035 Uiso 1 1 calc R . .
C24 C -0.0736(4) 0.17295(4) 1.0210(2) 0.0402(5) Uani 1 1 d . . .
H24 H -0.1809 0.1767 1.0737 0.048 Uiso 1 1 calc R . .
C25 C -0.2128(6) 0.15701(6) 0.9122(3) 0.0707(10) Uani 1 1 d . . .
H25A H -0.3524 0.1672 0.8739 0.106 Uiso 1 1 calc R . .
H25B H -0.2597 0.1395 0.9374 0.106 Uiso 1 1 calc R . .
H25C H -0.1136 0.1543 0.8569 0.106 Uiso 1 1 calc R . .
C26 C 0.1376(6) 0.15602(5) 1.0908(3) 0.0707(10) Uani 1 1 d . . .
H26A H 0.2387 0.1511 1.0388 0.106 Uiso 1 1 calc R . .
H26B H 0.0793 0.1397 1.1210 0.106 Uiso 1 1 calc R . .
H26C H 0.2271 0.1667 1.1563 0.106 Uiso 1 1 calc R . .
O5 O 1.2915(2) 0.44348(2) -0.00675(12) 0.0272(3) Uani 1 1 d . . .
O6 O 0.9978(2) 0.47132(2) 0.01466(11) 0.0204(2) Uani 1 1 d . . .
H6O H 0.954(5) 0.4560(6) 0.050(2) 0.048(7) Uiso 1 1 d . . .
C27 C 1.1996(3) 0.46607(3) -0.01649(13) 0.0170(3) Uani 1 1 d . . .
C28 C 1.3088(3) 0.49089(3) -0.06387(14) 0.0204(3) Uani 1 1 d . . .
H28 H 1.4596 0.4849 -0.0811 0.025 Uiso 1 1 calc R . .
C29 C 1.1462(4) 0.50079(4) -0.18160(15) 0.0326(4) Uani 1 1 d . . .
H29A H 0.9948 0.5063 -0.1681 0.049 Uiso 1 1 calc R . .
H29B H 1.1228 0.4862 -0.2391 0.049 Uiso 1 1 calc R . .
H29C H 1.2191 0.5161 -0.2114 0.049 Uiso 1 1 calc R . .
C30 C 1.3677(3) 0.51302(3) 0.03189(13) 0.0168(3) Uani 1 1 d . . .
C31 C 1.1968(3) 0.53149(3) 0.05197(14) 0.0187(3) Uani 1 1 d . . .
H31 H 1.0428 0.5309 0.0037 0.022 Uiso 1 1 calc R . .
C32 C 1.2534(3) 0.55083(3) 0.14333(14) 0.0195(3) Uani 1 1 d . . .
H32 H 1.1369 0.5631 0.1548 0.023 Uiso 1 1 calc R . .
C33 C 1.4831(3) 0.55217(3) 0.21823(13) 0.0189(3) Uani 1 1 d . . .
C34 C 1.6541(3) 0.53424(3) 0.19584(14) 0.0202(3) Uani 1 1 d . . .
H34 H 1.8092 0.5352 0.2427 0.024 Uiso 1 1 calc R . .
C35 C 1.5979(3) 0.51477(3) 0.10409(14) 0.0190(3) Uani 1 1 d . . .
H35 H 1.7156 0.5029 0.0912 0.023 Uiso 1 1 calc R . .
C36 C 1.5370(3) 0.57219(3) 0.32128(14) 0.0248(3) Uani 1 1 d . . .
H36A H 1.6890 0.5673 0.3738 0.030 Uiso 1 1 calc R . .
H36B H 1.4157 0.5703 0.3665 0.030 Uiso 1 1 calc R . .
C37 C 1.5473(3) 0.60240(3) 0.28496(15) 0.0248(3) Uani 1 1 d . . .
H37 H 1.4036 0.6063 0.2223 0.030 Uiso 1 1 calc R . .
C38 C 1.5460(4) 0.62122(4) 0.3909(2) 0.0416(5) Uani 1 1 d . . .
H38A H 1.4027 0.6182 0.4178 0.062 Uiso 1 1 calc R . .
H38B H 1.5523 0.6400 0.3667 0.062 Uiso 1 1 calc R . .
H38C H 1.6823 0.6173 0.4547 0.062 Uiso 1 1 calc R . .
C39 C 1.7627(4) 0.60834(4) 0.2346(2) 0.0424(5) Uani 1 1 d . . .
H39A H 1.9061 0.6057 0.2958 0.064 Uiso 1 1 calc R . .
H39B H 1.7558 0.6270 0.2069 0.064 Uiso 1 1 calc R . .
H39C H 1.7626 0.5961 0.1691 0.064 Uiso 1 1 calc R . .
O7 O 1.2841(2) 0.43762(3) 0.50603(13) 0.0324(3) Uani 1 1 d . . .
O8 O 1.0297(2) 0.46991(2) 0.53478(11) 0.0226(2) Uani 1 1 d . . .
H8O H 0.975(6) 0.4544(7) 0.583(3) 0.067(9) Uiso 1 1 d . . .
C40 C 1.2187(3) 0.46135(3) 0.49931(13) 0.0177(3) Uani 1 1 d . . .
C41 C 1.3487(3) 0.48339(3) 0.44584(14) 0.0179(3) Uani 1 1 d . . .
H41 H 1.5114 0.4767 0.4516 0.021 Uiso 1 1 calc R . .
C42 C 1.2273(3) 0.48585(4) 0.31202(14) 0.0264(4) Uani 1 1 d . . .
H42A H 1.0632 0.4910 0.3029 0.040 Uiso 1 1 calc R . .
H42B H 1.2353 0.4685 0.2735 0.040 Uiso 1 1 calc R . .
H42C H 1.3076 0.4996 0.2762 0.040 Uiso 1 1 calc R . .
C43 C 1.3694(3) 0.51075(3) 0.51072(13) 0.0175(3) Uani 1 1 d . A .
C44 C 1.1767(3) 0.52851(3) 0.50210(14) 0.0209(3) Uani 1 1 d . . .
H44 H 1.0264 0.5234 0.4578 0.025 Uiso 1 1 calc R . .
C45 C 1.2069(3) 0.55387(4) 0.55907(15) 0.0239(3) Uani 1 1 d . A .
H45 H 1.0761 0.5655 0.5516 0.029 Uiso 1 1 calc R . .
C46 C 1.4279(3) 0.56235(3) 0.62697(14) 0.0234(3) Uani 1 1 d . . .
C47 C 1.6194(3) 0.54450(3) 0.63624(15) 0.0223(3) Uani 1 1 d . A .
H47 H 1.7691 0.5496 0.6815 0.027 Uiso 1 1 calc R . .
C48 C 1.5911(3) 0.51906(3) 0.57878(15) 0.0203(3) Uani 1 1 d . . .
H48 H 1.7222 0.5075 0.5861 0.024 Uiso 1 1 calc R A .
C49 C 1.4601(5) 0.59017(4) 0.68843(16) 0.0401(5) Uani 0.659(6) 1 d PD A 1
H49A H 1.6144 0.5972 0.6826 0.048 Uiso 0.659(6) 1 calc PR A 1
H49B H 1.3405 0.6024 0.6418 0.048 Uiso 0.659(6) 1 calc PR A 1
C50 C 1.4473(7) 0.59294(7) 0.8168(3) 0.0278(8) Uani 0.659(6) 1 d PD A 1
H50 H 1.4817 0.6120 0.8421 0.033 Uiso 0.659(6) 1 calc PR A 1
C51 C 1.1915(5) 0.58614(6) 0.8222(3) 0.0333(8) Uani 0.659(6) 1 d PD A 1
H51A H 1.1582 0.5673 0.8007 0.050 Uiso 0.659(6) 1 calc PR A 1
H51B H 1.0827 0.5977 0.7674 0.050 Uiso 0.659(6) 1 calc PR A 1
H51C H 1.1727 0.5892 0.9019 0.050 Uiso 0.659(6) 1 calc PR A 1
C52 C 1.6216(15) 0.5741(2) 0.9012(7) 0.045(3) Uani 0.659(6) 1 d PD A 1
H52A H 1.5966 0.5757 0.9805 0.068 Uiso 0.659(6) 1 calc PR A 1
H52B H 1.7823 0.5794 0.9019 0.068 Uiso 0.659(6) 1 calc PR A 1
H52C H 1.5954 0.5555 0.8745 0.068 Uiso 0.659(6) 1 calc PR A 1
C49' C 1.4601(5) 0.59017(4) 0.68843(16) 0.0401(5) Uani 0.341(6) 1 d PD A 2
H49C H 1.3609 0.6041 0.6404 0.048 Uiso 0.341(6) 1 calc PR A 2
H49D H 1.6255 0.5961 0.7059 0.048 Uiso 0.341(6) 1 calc PR A 2
C50' C 1.3721(11) 0.58363(13) 0.8118(4) 0.0219(13) Uani 0.341(6) 1 d PD A 2
H50' H 1.2379 0.5707 0.7964 0.026 Uiso 0.341(6) 1 calc PR A 2
C51' C 1.591(3) 0.5713(4) 0.8990(9) 0.029(3) Uani 0.341(6) 1 d PD A 2
H51D H 1.5603 0.5701 0.9773 0.043 Uiso 0.341(6) 1 calc PR A 2
H51E H 1.7271 0.5828 0.9018 0.043 Uiso 0.341(6) 1 calc PR A 2
H51F H 1.6214 0.5533 0.8724 0.043 Uiso 0.341(6) 1 calc PR A 2
C52' C 1.3056(12) 0.61021(12) 0.8634(5) 0.0386(17) Uani 0.341(6) 1 d PD A 2
H52D H 1.2710 0.6067 0.9396 0.058 Uiso 0.341(6) 1 calc PR A 2
H52E H 1.1673 0.6179 0.8101 0.058 Uiso 0.341(6) 1 calc PR A 2
H52F H 1.4362 0.6229 0.8732 0.058 Uiso 0.341(6) 1 calc PR A 2
N1 N 0.6415(2) 0.34068(3) 0.59194(12) 0.0195(3) Uani 1 1 d . . .
N2 N 0.8884(2) 0.43309(3) 0.15815(12) 0.0194(3) Uani 1 1 d . . .
C53 C 0.8196(3) 0.33560(3) 0.53839(14) 0.0205(3) Uani 1 1 d . . .
H53 H 0.9102 0.3198 0.5597 0.025 Uiso 1 1 calc R . .
C54 C 0.8756(3) 0.35277(3) 0.45272(14) 0.0188(3) Uani 1 1 d . . .
H54 H 0.9993 0.3483 0.4169 0.023 Uiso 1 1 calc R . .
C55 C 0.7437(3) 0.37683(3) 0.42108(13) 0.0155(3) Uani 1 1 d . . .
C56 C 0.5571(3) 0.38194(3) 0.47693(14) 0.0191(3) Uani 1 1 d . . .
H56 H 0.4635 0.3976 0.4582 0.023 Uiso 1 1 calc R . .
C57 C 0.5136(3) 0.36335(3) 0.56052(15) 0.0208(3) Uani 1 1 d . . .
H57 H 0.3883 0.3669 0.5965 0.025 Uiso 1 1 calc R . .
C58 C 1.0119(3) 0.40963(3) 0.18419(14) 0.0181(3) Uani 1 1 d . . .
H58 H 1.1294 0.4057 0.1435 0.022 Uiso 1 1 calc R . .
C59 C 0.9736(3) 0.39088(3) 0.26879(13) 0.0173(3) Uani 1 1 d . . .
H59 H 1.0632 0.3748 0.2834 0.021 Uiso 1 1 calc R . .
C60 C 0.7981(3) 0.39644(3) 0.33182(13) 0.0154(3) Uani 1 1 d . . .
C61 C 0.6755(3) 0.42134(3) 0.30651(14) 0.0197(3) Uani 1 1 d . . .
H61 H 0.5615 0.4263 0.3479 0.024 Uiso 1 1 calc R . .
C62 C 0.7243(3) 0.43857(3) 0.21974(15) 0.0211(3) Uani 1 1 d . . .
H62 H 0.6384 0.4548 0.2034 0.025 Uiso 1 1 calc R . .
N3 N 0.6415(2) 0.34201(3) 1.10720(12) 0.0184(3) Uani 1 1 d . . .
N4 N 0.8911(3) 0.43354(3) 0.67283(12) 0.0203(3) Uani 1 1 d . . .
C63 C 0.8175(3) 0.33688(3) 1.05257(15) 0.0205(3) Uani 1 1 d . . .
H63 H 0.9115 0.3214 1.0753 0.025 Uiso 1 1 calc R . .
C64 C 0.8667(3) 0.35357(3) 0.96361(14) 0.0187(3) Uani 1 1 d . . .
H64 H 0.9898 0.3491 0.9273 0.022 Uiso 1 1 calc R . .
C65 C 0.7290(3) 0.37711(3) 0.92932(13) 0.0155(3) Uani 1 1 d . . .
C66 C 0.5425(3) 0.38213(3) 0.98507(14) 0.0179(3) Uani 1 1 d . . .
H66 H 0.4442 0.3974 0.9638 0.022 Uiso 1 1 calc R . .
C67 C 0.5056(3) 0.36415(3) 1.07252(15) 0.0190(3) Uani 1 1 d . . .
H67 H 0.3805 0.3677 1.1087 0.023 Uiso 1 1 calc R . .
C68 C 1.0009(3) 0.40915(3) 0.69313(14) 0.0193(3) Uani 1 1 d . . .
H68 H 1.1145 0.4047 0.6507 0.023 Uiso 1 1 calc R . .
C69 C 0.9535(3) 0.39020(3) 0.77431(14) 0.0181(3) Uani 1 1 d . . .
H69 H 1.0330 0.3734 0.7853 0.022 Uiso 1 1 calc R . .
C70 C 0.7844(3) 0.39659(3) 0.83945(13) 0.0155(3) Uani 1 1 d . . .
C71 C 0.6732(3) 0.42213(3) 0.81910(14) 0.0192(3) Uani 1 1 d . . .
H71 H 0.5613 0.4273 0.8613 0.023 Uiso 1 1 calc R . .
C72 C 0.7308(3) 0.43967(3) 0.73550(15) 0.0212(3) Uani 1 1 d . . .
H72 H 0.6539 0.4566 0.7224 0.025 Uiso 1 1 calc R . .

loop_
_atom_site_aniso_label
_atom_site_aniso_U_11
_atom_site_aniso_U_22
_atom_site_aniso_U_33
_atom_site_aniso_U_23
_atom_site_aniso_U_13
_atom_site_aniso_U_12
O1 0.0241(6) 0.0224(6) 0.0324(7) 0.0071(5) 0.0123(5) 0.0068(5)
O2 0.0238(6) 0.0223(6) 0.0295(6) 0.0086(5) 0.0145(5) 0.0059(5)
C1 0.0163(7) 0.0157(7) 0.0161(7) 0.0017(5) 0.0039(5) -0.0011(5)
C2 0.0196(7) 0.0167(7) 0.0184(7) 0.0020(6) 0.0068(6) 0.0006(6)
C3 0.0310(8) 0.0216(8) 0.0202(8) 0.0001(6) 0.0137(6) -0.0037(6)
C4 0.0222(7) 0.0158(7) 0.0167(7) 0.0010(5) 0.0085(6) 0.0010(6)
C5 0.0205(7) 0.0234(8) 0.0243(8) 0.0019(6) 0.0055(6) 0.0057(6)
C6 0.0312(9) 0.0171(7) 0.0283(8) 0.0008(6) 0.0109(7) 0.0079(6)
C7 0.0313(8) 0.0202(7) 0.0229(8) -0.0004(6) 0.0143(6) -0.0024(6)
C8 0.0198(7) 0.0283(8) 0.0242(8) -0.0032(6) 0.0078(6) -0.0001(6)
C9 0.0223(7) 0.0207(8) 0.0232(8) -0.0004(6) 0.0083(6) 0.0050(6)
C10 0.0328(9) 0.0242(8) 0.0330(9) -0.0078(7) 0.0151(7) -0.0059(7)
C11 0.0441(11) 0.0257(9) 0.0297(9) -0.0038(7) 0.0027(8) 0.0098(8)
C12 0.0674(15) 0.0344(10) 0.0321(10) -0.0037(8) 0.0254(10) -0.0148(10)
C13 0.0455(13) 0.0612(16) 0.0476(13) -0.0285(12) 0.0088(10) -0.0080(11)
O3 0.0235(6) 0.0210(6) 0.0310(6) 0.0021(5) 0.0104(5) 0.0045(5)
O4 0.0210(5) 0.0175(5) 0.0244(6) 0.0039(4) 0.0108(4) 0.0015(4)
C14 0.0174(7) 0.0169(7) 0.0167(7) 0.0004(5) 0.0039(5) -0.0025(6)
C15 0.0210(7) 0.0185(7) 0.0196(7) 0.0028(6) 0.0075(6) -0.0002(6)
C16 0.0334(9) 0.0303(9) 0.0236(8) -0.0004(7) 0.0172(7) -0.0036(7)
C17 0.0218(7) 0.0142(7) 0.0217(7) 0.0043(6) 0.0098(6) -0.0002(6)
C18 0.0166(7) 0.0203(7) 0.0300(8) 0.0043(6) 0.0095(6) 0.0012(6)
C19 0.0240(8) 0.0180(7) 0.0347(9) 0.0011(6) 0.0161(7) 0.0027(6)
C20 0.0295(8) 0.0186(7) 0.0219(8) 0.0030(6) 0.0117(6) -0.0009(6)
C21 0.0190(7) 0.0209(7) 0.0264(8) 0.0032(6) 0.0080(6) 0.0004(6)
C22 0.0198(7) 0.0166(7) 0.0272(8) 0.0025(6) 0.0115(6) 0.0024(6)
C23 0.0381(10) 0.0295(9) 0.0220(8) -0.0030(7) 0.0097(7) 0.0016(8)
C24 0.0470(12) 0.0235(9) 0.0434(11) -0.0093(8) -0.0029(9) 0.0007(8)
C25 0.0695(19) 0.0457(15) 0.076(2) -0.0293(14) -0.0255(15) 0.0051(13)
C26 0.079(2) 0.0269(12) 0.082(2) -0.0077(12) -0.0292(16) 0.0123(12)
O5 0.0285(6) 0.0169(6) 0.0394(7) 0.0027(5) 0.0144(5) 0.0056(5)
O6 0.0230(5) 0.0141(5) 0.0270(6) 0.0032(4) 0.0114(5) 0.0019(4)
C27 0.0210(7) 0.0149(7) 0.0145(7) -0.0007(5) 0.0033(5) 0.0001(6)
C28 0.0282(8) 0.0181(7) 0.0173(7) -0.0023(6) 0.0101(6) -0.0028(6)
C29 0.0565(12) 0.0231(8) 0.0162(8) 0.0019(6) 0.0047(8) -0.0104(8)
C30 0.0210(7) 0.0156(7) 0.0156(7) 0.0008(5) 0.0080(6) -0.0019(6)
C31 0.0178(7) 0.0165(7) 0.0213(7) 0.0023(5) 0.0034(6) 0.0004(6)
C32 0.0209(7) 0.0168(7) 0.0234(7) -0.0013(6) 0.0101(6) 0.0014(6)
C33 0.0261(8) 0.0157(7) 0.0160(7) 0.0029(5) 0.0073(6) -0.0030(6)
C34 0.0187(7) 0.0199(7) 0.0199(7) 0.0043(6) 0.0007(6) -0.0018(6)
C35 0.0194(7) 0.0167(7) 0.0224(7) 0.0023(6) 0.0081(6) 0.0034(6)
C36 0.0363(9) 0.0220(8) 0.0163(7) -0.0018(6) 0.0066(6) -0.0033(7)
C37 0.0334(9) 0.0171(7) 0.0243(8) -0.0021(6) 0.0077(7) -0.0018(6)
C38 0.0570(13) 0.0293(10) 0.0413(11) -0.0158(8) 0.0174(10) -0.0089(9)
C39 0.0520(13) 0.0328(10) 0.0495(12) -0.0084(9) 0.0261(10) -0.0174(9)
O7 0.0362(7) 0.0198(6) 0.0473(8) 0.0077(5) 0.0222(6) 0.0082(5)
O8 0.0255(6) 0.0179(5) 0.0285(6) 0.0046(5) 0.0143(5) 0.0014(5)
C40 0.0194(7) 0.0186(7) 0.0148(7) 0.0007(5) 0.0034(5) 0.0013(6)
C41 0.0159(7) 0.0193(7) 0.0190(7) 0.0004(6) 0.0050(5) -0.0006(6)
C42 0.0365(9) 0.0267(8) 0.0155(7) 0.0023(6) 0.0054(6) -0.0075(7)
C43 0.0200(7) 0.0167(7) 0.0177(7) 0.0037(5) 0.0080(6) -0.0008(6)
C44 0.0200(7) 0.0252(8) 0.0184(7) 0.0053(6) 0.0062(6) 0.0041(6)
C45 0.0298(8) 0.0240(8) 0.0201(8) 0.0074(6) 0.0101(6) 0.0127(7)
C46 0.0372(9) 0.0202(8) 0.0157(7) 0.0048(6) 0.0119(6) 0.0034(7)
C47 0.0245(8) 0.0214(8) 0.0222(8) -0.0005(6) 0.0079(6) -0.0028(6)
C48 0.0186(7) 0.0199(7) 0.0232(8) 0.0017(6) 0.0068(6) 0.0010(6)
C49 0.0738(15) 0.0224(9) 0.0205(9) -0.0012(7) 0.0037(9) 0.0151(9)
C50 0.042(2) 0.0149(16) 0.0243(14) -0.0094(12) 0.0037(13) -0.0078(13)
C51 0.0451(19) 0.0282(15) 0.0293(15) -0.0065(11) 0.0146(12) -0.0004(12)
C52 0.056(4) 0.048(4) 0.026(3) -0.001(3) -0.001(2) 0.003(3)
C49' 0.0738(15) 0.0224(9) 0.0205(9) -0.0012(7) 0.0037(9) 0.0151(9)
C50' 0.030(4) 0.013(3) 0.020(2) -0.009(2) 0.001(2) -0.009(2)
C51' 0.036(4) 0.043(7) 0.014(5) 0.012(5) 0.018(4) 0.008(5)
C52' 0.052(4) 0.032(3) 0.033(3) -0.007(2) 0.013(3) 0.002(3)
N1 0.0204(6) 0.0176(6) 0.0217(7) 0.0008(5) 0.0076(5) -0.0024(5)
N2 0.0201(6) 0.0163(6) 0.0210(6) -0.0004(5) 0.0036(5) -0.0035(5)
C53 0.0236(7) 0.0186(7) 0.0200(7) 0.0022(6) 0.0066(6) 0.0029(6)
C54 0.0190(7) 0.0191(7) 0.0201(7) 0.0001(6) 0.0080(6) 0.0007(6)
C55 0.0160(7) 0.0140(7) 0.0160(7) -0.0020(5) 0.0029(5) -0.0033(5)
C56 0.0160(7) 0.0174(7) 0.0243(8) 0.0015(6) 0.0054(6) 0.0032(6)
C57 0.0178(7) 0.0221(8) 0.0240(8) 0.0001(6) 0.0081(6) -0.0010(6)
C58 0.0189(7) 0.0166(7) 0.0190(7) -0.0022(6) 0.0050(5) -0.0036(6)
C59 0.0177(7) 0.0154(7) 0.0183(7) -0.0004(5) 0.0034(5) 0.0001(5)
C60 0.0157(7) 0.0146(7) 0.0150(6) -0.0019(5) 0.0016(5) -0.0032(5)
C61 0.0191(7) 0.0181(7) 0.0230(8) 0.0005(6) 0.0070(6) 0.0012(6)
C62 0.0230(8) 0.0160(7) 0.0249(8) 0.0015(6) 0.0069(6) -0.0006(6)
N3 0.0216(6) 0.0146(6) 0.0205(6) -0.0006(5) 0.0079(5) -0.0030(5)
N4 0.0231(7) 0.0191(6) 0.0187(6) 0.0012(5) 0.0052(5) -0.0026(5)
C63 0.0252(8) 0.0160(7) 0.0213(8) 0.0012(6) 0.0076(6) 0.0025(6)
C64 0.0193(7) 0.0170(7) 0.0210(7) 0.0022(6) 0.0073(6) 0.0012(6)
C65 0.0161(7) 0.0136(7) 0.0161(7) -0.0025(5) 0.0024(5) -0.0038(5)
C66 0.0147(7) 0.0176(7) 0.0216(7) -0.0001(6) 0.0045(5) 0.0004(6)
C67 0.0166(7) 0.0191(7) 0.0228(8) -0.0011(6) 0.0074(6) -0.0030(6)
C68 0.0214(7) 0.0191(7) 0.0187(7) -0.0008(6) 0.0070(6) -0.0024(6)
C69 0.0202(7) 0.0154(7) 0.0192(7) -0.0001(5) 0.0058(6) -0.0001(6)
C70 0.0165(6) 0.0143(7) 0.0148(6) -0.0013(5) 0.0020(5) -0.0030(5)
C71 0.0214(7) 0.0168(7) 0.0207(7) 0.0004(6) 0.0079(6) 0.0015(6)
C72 0.0237(8) 0.0168(7) 0.0238(8) 0.0022(6) 0.0072(6) 0.0011(6)

loop_
_atom_type_symbol
_atom_type_description
_atom_type_scat_dispersion_real
_atom_type_scat_dispersion_imag
_atom_type_scat_source
C C 0.0033 0.0016 'International Tables Vol C Tables 4.2.6.8 and 6.1.1.4'
H H 0.0000 0.0000 'International Tables Vol C Tables 4.2.6.8 and 6.1.1.4'
N N 0.0061 0.0033 'International Tables Vol C Tables 4.2.6.8 and 6.1.1.4'
O O 0.0106 0.0060 'International Tables Vol C Tables 4.2.6.8 and 6.1.1.4'

loop_
_geom_angle_atom_site_label_1
_geom_angle_atom_site_label_2
_geom_angle_atom_site_label_3
_geom_angle
C1 O2 H2O 110.4(16)
O1 C1 O2 123.95(14)
O1 C1 C2 124.64(14)
O2 C1 C2 111.41(12)
C3 C2 C4 112.14(13)
C3 C2 C1 111.03(13)
C4 C2 C1 109.77(12)
C3 C2 H2 107.9
C4 C2 H2 107.9
C1 C2 H2 107.9
C2 C3 H3A 109.5
C2 C3 H3B 109.5
H3A C3 H3B 109.5
C2 C3 H3C 109.5
H3A C3 H3C 109.5
H3B C3 H3C 109.5
C5 C4 C9 117.95(14)
C5 C4 C2 120.94(14)
C9 C4 C2 121.10(13)
C6 C5 C4 121.38(15)
C6 C5 H5 119.3
C4 C5 H5 119.3
C5 C6 C7 121.00(15)
C5 C6 H6 119.5
C7 C6 H6 119.5
C6 C7 C8 117.64(15)
C6 C7 C10 121.73(15)
C8 C7 C10 120.61(16)
C9 C8 C7 121.31(16)
C9 C8 H8 119.3
C7 C8 H8 119.3
C8 C9 C4 120.68(15)
C8 C9 H9 119.7
C4 C9 H9 119.7
C7 C10 C11 114.25(15)
C7 C10 H10A 108.7
C11 C10 H10A 108.7
C7 C10 H10B 108.7
C11 C10 H10B 108.7
H10A C10 H10B 107.6
C12 C11 C10 111.43(17)
C12 C11 C13 110.48(17)
C10 C11 C13 109.63(18)
C12 C11 H11 108.4
C10 C11 H11 108.4
C13 C11 H11 108.4
C11 C12 H12A 109.5
C11 C12 H12B 109.5
H12A C12 H12B 109.5
C11 C12 H12C 109.5
H12A C12 H12C 109.5
H12B C12 H12C 109.5
C11 C13 H13A 109.5
C11 C13 H13B 109.5
H13A C13 H13B 109.5
C11 C13 H13C 109.5
H13A C13 H13C 109.5
H13B C13 H13C 109.5
C14 O4 H4O 107.1(17)
O3 C14 O4 124.02(14)
O3 C14 C15 124.79(14)
O4 C14 C15 111.15(13)
C17 C15 C16 113.84(14)
C17 C15 C14 106.52(12)
C16 C15 C14 111.66(13)
C17 C15 H15 108.2
C16 C15 H15 108.2
C14 C15 H15 108.2
C15 C16 H16A 109.5
C15 C16 H16B 109.5
H16A C16 H16B 109.5
C15 C16 H16C 109.5
H16A C16 H16C 109.5
H16B C16 H16C 109.5
C18 C17 C22 117.90(15)
C18 C17 C15 120.64(14)
C22 C17 C15 121.38(14)
C19 C18 C17 121.11(15)
C19 C18 H18 119.4
C17 C18 H18 119.4
C18 C19 C20 121.32(15)
C18 C19 H19 119.3
C20 C19 H19 119.3
C19 C20 C21 117.50(15)
C19 C20 C23 121.91(15)
C21 C20 C23 120.59(16)
C22 C21 C20 121.57(15)
C22 C21 H21 119.2
C20 C21 H21 119.2
C21 C22 C17 120.60(14)
C21 C22 H22 119.7
C17 C22 H22 119.7
C20 C23 C24 114.07(15)
C20 C23 H23A 108.7
C24 C23 H23A 108.7
C20 C23 H23B 108.7
C24 C23 H23B 108.7
H23A C23 H23B 107.6
C25 C24 C26 110.75(19)
C25 C24 C23 109.7(2)
C26 C24 C23 111.1(2)
C25 C24 H24 108.4
C26 C24 H24 108.4
C23 C24 H24 108.4
C24 C25 H25A 109.5
C24 C25 H25B 109.5
H25A C25 H25B 109.5
C24 C25 H25C 109.5
H25A C25 H25C 109.5
H25B C25 H25C 109.5
C24 C26 H26A 109.5
C24 C26 H26B 109.5
H26A C26 H26B 109.5
C24 C26 H26C 109.5
H26A C26 H26C 109.5
H26B C26 H26C 109.5
C27 O6 H6O 108.3(17)
O5 C27 O6 122.90(14)
O5 C27 C28 122.95(14)
O6 C27 C28 114.14(13)
C30 C28 C27 110.07(12)
C30 C28 C29 113.76(14)
C27 C28 C29 110.40(14)
C30 C28 H28 107.4
C27 C28 H28 107.4
C29 C28 H28 107.4
C28 C29 H29A 109.5
C28 C29 H29B 109.5
H29A C29 H29B 109.5
C28 C29 H29C 109.5
H29A C29 H29C 109.5
H29B C29 H29C 109.5
C35 C30 C31 118.26(14)
C35 C30 C28 119.59(14)
C31 C30 C28 122.14(14)
C32 C31 C30 120.90(14)
C32 C31 H31 119.6
C30 C31 H31 119.6
C31 C32 C33 121.03(14)
C31 C32 H32 119.5
C33 C32 H32 119.5
C34 C33 C32 117.80(14)
C34 C33 C36 121.99(15)
C32 C33 C36 120.19(14)
C33 C34 C35 121.32(15)
C33 C34 H34 119.3
C35 C34 H34 119.3
C30 C35 C34 120.64(14)
C30 C35 H35 119.7
C34 C35 H35 119.7
C33 C36 C37 114.77(13)
C33 C36 H36A 108.6
C37 C36 H36A 108.6
C33 C36 H36B 108.6
C37 C36 H36B 108.6
H36A C36 H36B 107.6
C39 C37 C38 110.48(16)
C39 C37 C36 112.01(16)
C38 C37 C36 110.49(15)
C39 C37 H37 107.9
C38 C37 H37 107.9
C36 C37 H37 107.9
C37 C38 H38A 109.5
C37 C38 H38B 109.5
H38A C38 H38B 109.5
C37 C38 H38C 109.5
H38A C38 H38C 109.5
H38B C38 H38C 109.5
C37 C39 H39A 109.5
C37 C39 H39B 109.5
H39A C39 H39B 109.5
C37 C39 H39C 109.5
H39A C39 H39C 109.5
H39B C39 H39C 109.5
C40 O8 H8O 108.4(18)
O7 C40 O8 123.29(15)
O7 C40 C41 121.54(14)
O8 C40 C41 115.15(13)
C43 C41 C40 114.15(12)
C43 C41 C42 112.86(13)
C40 C41 C42 108.02(13)
C43 C41 H41 107.1
C40 C41 H41 107.1
C42 C41 H41 107.1
C41 C42 H42A 109.5
C41 C42 H42B 109.5
H42A C42 H42B 109.5
C41 C42 H42C 109.5
H42A C42 H42C 109.5
H42B C42 H42C 109.5
C48 C43 C44 118.04(15)
C48 C43 C41 119.15(14)
C44 C43 C41 122.78(14)
C45 C44 C43 120.61(16)
C45 C44 H44 119.7
C43 C44 H44 119.7
C44 C45 C46 121.69(15)
C44 C45 H45 119.2
C46 C45 H45 119.2
C47 C46 C45 117.59(15)
C47 C46 C49 120.98(17)
C45 C46 C49 121.42(16)
C46 C47 C48 121.14(16)
C46 C47 H47 119.4
C48 C47 H47 119.4
C43 C48 C47 120.92(15)
C43 C48 H48 119.5
C47 C48 H48 119.5
C50 C49 C46 120.6(2)
C50 C49 H49A 107.2
C46 C49 H49A 107.2
C50 C49 H49B 107.2
C46 C49 H49B 107.2
H49A C49 H49B 106.8
C49 C50 C52 113.2(4)
C49 C50 C51 107.0(3)
C52 C50 C51 109.9(5)
C49 C50 H50 108.9
C52 C50 H50 108.9
C51 C50 H50 108.9
C52' C50' C51' 108.9(7)
C52' C50' H50' 111.0
C51' C50' H50' 111.0
C50' C51' H51D 109.5
C50' C51' H51E 109.5
H51D C51' H51E 109.5
C50' C51' H51F 109.5
H51D C51' H51F 109.5
H51E C51' H51F 109.5
C50' C52' H52D 109.5
C50' C52' H52E 109.5
H52D C52' H52E 109.5
C50' C52' H52F 109.5
H52D C52' H52F 109.5
H52E C52' H52F 109.5
C57 N1 C53 117.65(14)
C62 N2 C58 117.16(14)
N1 C53 C54 123.26(15)
N1 C53 H53 118.4
C54 C53 H53 118.4
C53 C54 C55 119.10(14)
C53 C54 H54 120.5
C55 C54 H54 120.5
C54 C55 C56 117.34(14)
C54 C55 C60 121.78(14)
C56 C55 C60 120.88(13)
C57 C56 C55 119.19(14)
C57 C56 H56 120.4
C55 C56 H56 120.4
N1 C57 C56 123.44(15)
N1 C57 H57 118.3
C56 C57 H57 118.3
N2 C58 C59 123.48(14)
N2 C58 H58 118.3
C59 C58 H58 118.3
C58 C59 C60 119.26(14)
C58 C59 H59 120.4
C60 C59 H59 120.4
C61 C60 C59 116.74(14)
C61 C60 C55 121.38(13)
C59 C60 C55 121.88(13)
C62 C61 C60 119.80(15)
C62 C61 H61 120.1
C60 C61 H61 120.1
N2 C62 C61 123.52(15)
N2 C62 H62 118.2
C61 C62 H62 118.2
C67 N3 C63 117.78(14)
C72 N4 C68 117.59(14)
N3 C63 C64 123.22(15)
N3 C63 H63 118.4
C64 C63 H63 118.4
C63 C64 C65 119.13(14)
C63 C64 H64 120.4
C65 C64 H64 120.4
C64 C65 C66 117.47(14)
C64 C65 C70 121.10(14)
C66 C65 C70 121.41(13)
C67 C66 C65 119.29(14)
C67 C66 H66 120.4
C65 C66 H66 120.4
N3 C67 C66 123.08(14)
N3 C67 H67 118.5
C66 C67 H67 118.5
N4 C68 C69 123.19(15)
N4 C68 H68 118.4
C69 C68 H68 118.4
C68 C69 C70 119.16(14)
C68 C69 H69 120.4
C70 C69 H69 120.4
C71 C70 C69 117.37(14)
C71 C70 C65 121.22(13)
C69 C70 C65 121.39(13)
C72 C71 C70 119.41(15)
C72 C71 H71 120.3
C70 C71 H71 120.3
N4 C72 C71 123.28(15)
N4 C72 H72 118.4
C71 C72 H72 118.4

loop_
_geom_bond_atom_site_label_1
_geom_bond_atom_site_label_2
_geom_bond_distance
O1 C1 1.2068(19)
O2 C1 1.3227(19)
O2 H2O 0.91(3)
C1 C2 1.529(2)
C2 C3 1.526(2)
C2 C4 1.526(2)
C2 H2 0.9800
C3 H3A 0.9600
C3 H3B 0.9600
C3 H3C 0.9600
C4 C5 1.390(2)
C4 C9 1.397(2)
C5 C6 1.388(2)
C5 H5 0.9300
C6 C7 1.394(2)
C6 H6 0.9300
C7 C8 1.398(2)
C7 C10 1.513(2)
C8 C9 1.390(2)
C8 H8 0.9300
C9 H9 0.9300
C10 C11 1.529(3)
C10 H10A 0.9700
C10 H10B 0.9700
C11 C12 1.509(3)
C11 C13 1.533(3)
C11 H11 0.9800
C12 H12A 0.9600
C12 H12B 0.9600
C12 H12C 0.9600
C13 H13A 0.9600
C13 H13B 0.9600
C13 H13C 0.9600
O3 C14 1.209(2)
O4 C14 1.3242(19)
O4 H4O 0.85(3)
C14 C15 1.529(2)
C15 C17 1.524(2)
C15 C16 1.528(2)
C15 H15 0.9800
C16 H16A 0.9600
C16 H16B 0.9600
C16 H16C 0.9600
C17 C18 1.393(2)
C17 C22 1.398(2)
C18 C19 1.390(2)
C18 H18 0.9300
C19 C20 1.391(2)
C19 H19 0.9300
C20 C21 1.395(2)
C20 C23 1.511(2)
C21 C22 1.391(2)
C21 H21 0.9300
C22 H22 0.9300
C23 C24 1.533(3)
C23 H23A 0.9700
C23 H23B 0.9700
C24 C25 1.530(3)
C24 C26 1.531(3)
C24 H24 0.9800
C25 H25A 0.9600
C25 H25B 0.9600
C25 H25C 0.9600
C26 H26A 0.9600
C26 H26B 0.9600
C26 H26C 0.9600
O5 C27 1.2142(19)
O6 C27 1.3210(19)
O6 H6O 0.91(3)
C27 C28 1.522(2)
C28 C30 1.522(2)
C28 C29 1.532(2)
C28 H28 0.9800
C29 H29A 0.9600
C29 H29B 0.9600
C29 H29C 0.9600
C30 C35 1.392(2)
C30 C31 1.393(2)
C31 C32 1.392(2)
C31 H31 0.9300
C32 C33 1.400(2)
C32 H32 0.9300
C33 C34 1.386(2)
C33 C36 1.510(2)
C34 C35 1.399(2)
C34 H34 0.9300
C35 H35 0.9300
C36 C37 1.535(2)
C36 H36A 0.9700
C36 H36B 0.9700
C37 C39 1.518(3)
C37 C38 1.527(2)
C37 H37 0.9800
C38 H38A 0.9600
C38 H38B 0.9600
C38 H38C 0.9600
C39 H39A 0.9600
C39 H39B 0.9600
C39 H39C 0.9600
O7 C40 1.213(2)
O8 C40 1.3185(19)
O8 H8O 1.03(3)
C40 C41 1.520(2)
C41 C43 1.518(2)
C41 C42 1.539(2)
C41 H41 0.9800
C42 H42A 0.9600
C42 H42B 0.9600
C42 H42C 0.9600
C43 C48 1.392(2)
C43 C44 1.393(2)
C44 C45 1.390(2)
C44 H44 0.9300
C45 C46 1.391(3)
C45 H45 0.9300
C46 C47 1.389(2)
C46 C49 1.520(2)
C47 C48 1.396(2)
C47 H47 0.9300
C48 H48 0.9300
C49 C50 1.504(3)
C49 H49A 0.9700
C49 H49B 0.9700
C50 C52 1.527(5)
C50 C51 1.527(5)
C50 H50 0.9800
C51 H51A 0.9600
C51 H51B 0.9600
C51 H51C 0.9600
C52 H52A 0.9600
C52 H52B 0.9600
C52 H52C 0.9600
C50' C52' 1.510(6)
C50' C51' 1.535(8)
C50' H50' 0.9800
C51' H51D 0.9600
C51' H51E 0.9600
C51' H51F 0.9600
C52' H52D 0.9600
C52' H52E 0.9600
C52' H52F 0.9600
N1 C57 1.330(2)
N1 C53 1.340(2)
N2 C62 1.336(2)
N2 C58 1.342(2)
C53 C54 1.388(2)
C53 H53 0.9300
C54 C55 1.397(2)
C54 H54 0.9300
C55 C56 1.400(2)
C55 C60 1.490(2)
C56 C57 1.387(2)
C56 H56 0.9300
C57 H57 0.9300
C58 C59 1.391(2)
C58 H58 0.9300
C59 C60 1.404(2)
C59 H59 0.9300
C60 C61 1.399(2)
C61 C62 1.384(2)
C61 H61 0.9300
C62 H62 0.9300
N3 C67 1.337(2)
N3 C63 1.338(2)
N4 C72 1.334(2)
N4 C68 1.340(2)
C63 C64 1.388(2)
C63 H63 0.9300
C64 C65 1.398(2)
C64 H64 0.9300
C65 C66 1.398(2)
C65 C70 1.493(2)
C66 C67 1.388(2)
C66 H66 0.9300
C67 H67 0.9300
C68 C69 1.386(2)
C68 H68 0.9300
C69 C70 1.399(2)
C69 H69 0.9300
C70 C71 1.393(2)
C71 C72 1.385(2)
C71 H71 0.9300
C72 H72 0.9300

loop_
_geom_hbond_atom_site_label_D
_geom_hbond_atom_site_label_H
_geom_hbond_atom_site_label_A
_geom_hbond_distance_DH
_geom_hbond_distance_HA
_geom_hbond_distance_DA
_geom_hbond_angle_DHA
O8 H8O N4 1.03(3) 1.61(3) 2.6273(17) 172(3)
O6 H6O N2 0.91(3) 1.78(3) 2.6622(18) 162(3)
O4 H4O N3 0.85(3) 1.80(3) 2.6298(17) 166(2)
O2 H2O N1 0.91(3) 1.72(3) 2.6167(18) 169(2)

loop_
_geom_torsion_atom_site_label_1
_geom_torsion_atom_site_label_2
_geom_torsion_atom_site_label_3
_geom_torsion_atom_site_label_4
_geom_torsion
O1 C1 C2 C3 -20.4(2)
O2 C1 C2 C3 160.29(13)
O1 C1 C2 C4 104.16(17)
O2 C1 C2 C4 -75.15(16)
C3 C2 C4 C5 -129.09(16)
C1 C2 C4 C5 107.00(16)
C3 C2 C4 C9 49.89(19)
C1 C2 C4 C9 -74.02(18)
C9 C4 C5 C6 -1.4(2)
C2 C4 C5 C6 177.60(15)
C4 C5 C6 C7 -0.1(3)
C5 C6 C7 C8 1.8(2)
C5 C6 C7 C10 -179.42(16)
C6 C7 C8 C9 -1.9(2)
C10 C7 C8 C9 179.24(15)
C7 C8 C9 C4 0.5(3)
C5 C4 C9 C8 1.2(2)
C2 C4 C9 C8 -177.78(14)
C6 C7 C10 C11 -97.9(2)
C8 C7 C10 C11 80.8(2)
C7 C10 C11 C12 61.8(2)
C7 C10 C11 C13 -175.57(17)
O3 C14 C15 C17 102.44(17)
O4 C14 C15 C17 -75.02(16)
O3 C14 C15 C16 -22.4(2)
O4 C14 C15 C16 160.13(14)
C16 C15 C17 C18 -141.63(15)
C14 C15 C17 C18 94.87(17)
C16 C15 C17 C22 41.7(2)
C14 C15 C17 C22 -81.76(17)
C22 C17 C18 C19 0.1(2)
C15 C17 C18 C19 -176.60(14)
C17 C18 C19 C20 -0.2(3)
C18 C19 C20 C21 -0.1(2)
C18 C19 C20 C23 -179.70(15)
C19 C20 C21 C22 0.5(2)
C23 C20 C21 C22 -179.88(15)
C20 C21 C22 C17 -0.6(2)
C18 C17 C22 C21 0.3(2)
C15 C17 C22 C21 176.99(14)
C19 C20 C23 C24 90.8(2)
C21 C20 C23 C24 -88.8(2)
C20 C23 C24 C25 167.23(19)
C20 C23 C24 C26 -69.9(2)
O5 C27 C28 C30 -118.02(17)
O6 C27 C28 C30 61.10(17)
O5 C27 C28 C29 115.57(18)
O6 C27 C28 C29 -65.31(17)
C27 C28 C30 C35 95.73(17)
C29 C28 C30 C35 -139.77(16)
C27 C28 C30 C31 -82.90(18)
C29 C28 C30 C31 41.6(2)
C35 C30 C31 C32 -1.2(2)
C28 C30 C31 C32 177.43(14)
C30 C31 C32 C33 -0.5(2)
C31 C32 C33 C34 2.1(2)
C31 C32 C33 C36 -176.42(14)
C32 C33 C34 C35 -2.1(2)
C36 C33 C34 C35 176.40(14)
C31 C30 C35 C34 1.2(2)
C28 C30 C35 C34 -177.45(14)
C33 C34 C35 C30 0.5(2)
C34 C33 C36 C37 109.44(18)
C32 C33 C36 C37 -72.1(2)
C33 C36 C37 C39 -69.2(2)
C33 C36 C37 C38 167.20(16)
O7 C40 C41 C43 -140.95(16)
O8 C40 C41 C43 40.38(19)
O7 C40 C41 C42 92.63(19)
O8 C40 C41 C42 -86.04(16)
C40 C41 C43 C48 108.53(16)
C42 C41 C43 C48 -127.62(16)
C40 C41 C43 C44 -73.68(19)
C42 C41 C43 C44 50.2(2)
C48 C43 C44 C45 0.6(2)
C41 C43 C44 C45 -177.18(14)
C43 C44 C45 C46 -0.5(2)
C44 C45 C46 C47 0.0(2)
C44 C45 C46 C49 179.63(15)
C45 C46 C47 C48 0.4(2)
C49 C46 C47 C48 -179.25(15)
C44 C43 C48 C47 -0.3(2)
C41 C43 C48 C47 177.65(14)
C46 C47 C48 C43 -0.3(2)
C47 C46 C49 C50 -85.5(3)
C45 C46 C49 C50 94.9(3)
C46 C49 C50 C52 55.4(6)
C46 C49 C50 C51 -65.9(3)
C57 N1 C53 C54 0.0(2)
N1 C53 C54 C55 1.0(2)
C53 C54 C55 C56 -1.2(2)
C53 C54 C55 C60 178.62(14)
C54 C55 C56 C57 0.6(2)
C60 C55 C56 C57 -179.30(14)
C53 N1 C57 C56 -0.8(2)
C55 C56 C57 N1 0.5(2)
C62 N2 C58 C59 1.5(2)
N2 C58 C59 C60 -0.4(2)
C58 C59 C60 C61 -1.5(2)
C58 C59 C60 C55 178.25(13)
C58 C59 C60 C70 -129.57(12)
C54 C55 C60 C61 -175.72(15)
C56 C55 C60 C61 4.1(2)
C54 C55 C60 C59 4.5(2)
C56 C55 C60 C59 -175.64(14)
C59 C60 C61 C62 2.3(2)
C55 C60 C61 C62 -177.51(14)
C58 N2 C62 C61 -0.7(2)
C60 C61 C62 N2 -1.2(2)
C67 N3 C63 C64 0.9(2)
N3 C63 C64 C65 0.7(2)
C63 C64 C65 C66 -1.8(2)
C63 C64 C65 C70 176.24(14)
C64 C65 C66 C67 1.3(2)
C70 C65 C66 C67 -176.71(14)
C63 N3 C67 C66 -1.4(2)
C65 C66 C67 N3 0.3(2)
C72 N4 C68 C69 0.8(2)
N4 C68 C69 C70 -0.4(2)
C68 C69 C70 C71 -0.4(2)
C68 C69 C70 C65 -179.07(14)
C64 C65 C70 C71 -169.58(14)
C66 C65 C70 C71 8.4(2)
C64 C65 C70 C69 9.0(2)
C66 C65 C70 C69 -173.03(14)
C69 C70 C71 C72 0.9(2)
C65 C70 C71 C72 179.57(14)
C60 C70 C71 C72 -33.16(14)
C68 N4 C72 C71 -0.2(2)
C70 C71 C72 N4 -0.6(3)
